data_4120044
loop_
_publ_author_name
'N.N. Bhuvan Kumar'
'Olga A. Mukhina'
'Andrei G. Kutateladze'

_publ_contact_author_address
;Department of Chemistry and Biochemistry
University of Denver
FW Olin Hall, 202
2190 E. Iliff Ave
Denver, CO 80208
;
_publ_contact_author_email akutatel.edu
_publ_contact_author_fax 303-871-2254
_publ_contact_author_name 'Andrei Kutateladze'
_publ_contact_author_phone 303-871-2995
_publ_section_title
;
 Photoassisted Synthesis of Enantiopure Alkaloid Mimics Possessing
 Unprecedented Polyheterocyclic Cores
;
_journal_name_full 'Journal of the American Chemical Society'
_journal_page_first 9608
_journal_page_last 9611
_journal_paper_doi 10.1021/ja4042109
_journal_volume 135
_journal_year 2013
_chemical_formula_moiety 'C31 H34 N4 O4 S'
_chemical_formula_sum 'C31 H34 N4 O4 S'
_chemical_formula_weight 558.68
_chemical_name_systematic
;
9R,10R,14S,18R-9-Hydroxy-14-(4-(1H-pyrrol-1-yl)butyl)-5-
(4-methylbenzenesulfonylimino)-1,17-benzo-15-oxo-13,16-
diazapentacyclo[7.7.1.110,16.013,18.05,17]octadec-
1,3,5(17)-triene
;
_space_group_IT_number 2
_symmetry_cell_setting triclinic
_symmetry_space_group_name_Hall '-P 1'
_symmetry_space_group_name_H-M 'P -1'
_atom_sites_solution_hydrogens geom
_atom_sites_solution_primary direct
_atom_sites_solution_secondary difmap
_audit_creation_method SHELXL-97
_cell_angle_alpha 96.649(3)
_cell_angle_beta 109.340(2)
_cell_angle_gamma 100.316(3)
_cell_formula_units_Z 2
_cell_length_a 9.5559(5)
_cell_length_b 11.9955(7)
_cell_length_c 13.3585(7)
_cell_measurement_reflns_used 9715
_cell_measurement_temperature 296(2)
_cell_measurement_theta_max 26.50
_cell_measurement_theta_min 2.17
_cell_volume 1395.98(14)
_computing_cell_refinement 'Bruker SAINT'
_computing_data_collection 'Bruker APEX2'
_computing_data_reduction 'Bruker SAINT'
_computing_molecular_graphics 'Bruker SHELXTL'
_computing_publication_material 'Bruker SHELXTL'
_computing_structure_refinement 'SHELXL-97 (Sheldrick, 2008)'
_computing_structure_solution 'SHELXS-97 (Sheldrick, 2008)'
_diffrn_ambient_temperature 296(2)
_diffrn_detector_area_resol_mean 8.33
_diffrn_measured_fraction_theta_full 1.000
_diffrn_measured_fraction_theta_max 1.000
_diffrn_measurement_device_type 'Bruker D8 APEX II Diffractometer'
_diffrn_measurement_method '\f and \w scans'
_diffrn_radiation_monochromator graphite
_diffrn_radiation_source 'fine-focus sealed tube'
_diffrn_radiation_type MoK\a
_diffrn_radiation_wavelength 0.71073
_diffrn_reflns_av_R_equivalents 0.0235
_diffrn_reflns_av_sigmaI/netI 0.0077
_diffrn_reflns_limit_h_max 11
_diffrn_reflns_limit_h_min -11
_diffrn_reflns_limit_k_max 14
_diffrn_reflns_limit_k_min -14
_diffrn_reflns_limit_l_max 16
_diffrn_reflns_limit_l_min -16
_diffrn_reflns_number 79917
_diffrn_reflns_theta_full 25.35
_diffrn_reflns_theta_max 25.35
_diffrn_reflns_theta_min 1.65
_exptl_absorpt_coefficient_mu 0.160
_exptl_absorpt_correction_T_max 0.9856
_exptl_absorpt_correction_T_min 0.8799
_exptl_absorpt_correction_type multi-scan
_exptl_crystal_density_diffrn 1.329
_exptl_crystal_description Plate
_exptl_crystal_F_000 592
_exptl_crystal_size_max 0.82
_exptl_crystal_size_mid 0.42
_exptl_crystal_size_min 0.09
_refine_diff_density_max 0.546
_refine_diff_density_min -0.274
_refine_diff_density_rms 0.047
_refine_ls_extinction_method none
_refine_ls_goodness_of_fit_ref 1.161
_refine_ls_matrix_type full
_refine_ls_number_parameters 363
_refine_ls_number_reflns 5111
_refine_ls_number_restraints 0
_refine_ls_restrained_S_all 1.161
_refine_ls_R_factor_all 0.0550
_refine_ls_R_factor_gt 0.0499
_refine_ls_shift/su_max 0.001
_refine_ls_shift/su_mean 0.000
_refine_ls_structure_factor_coef Fsqd
_refine_ls_weighting_details 'calc w=1/[\s^2^(Fo^2^)+(0.2000P)^2^+0.0000P] where P=(Fo^2^+2Fc^2^)/3'
_refine_ls_weighting_scheme calc
_refine_ls_wR_factor_gt 0.2249
_refine_ls_wR_factor_ref 0.2450
_reflns_number_gt 4493
_reflns_number_total 5111
_reflns_threshold_expression >2sigma(I)
_cod_data_source_file ja4042109_si_002_03.cif
_cod_data_source_block 11f
_cod_original_cell_volume 1395.98(13)
_cod_original_sg_symbol_H-M 'P -1 '
_cod_database_code 4120044

loop_
_symmetry_equiv_pos_as_xyz
'x, y, z'
'-x, -y, -z'

loop_
_atom_site_label
_atom_site_type_symbol
_atom_site_fract_x
_atom_site_fract_y
_atom_site_fract_z
_atom_site_U_iso_or_equiv
_atom_site_adp_type
_atom_site_occupancy
_atom_site_symmetry_multiplicity
_atom_site_calc_flag
_atom_site_refinement_flags
S001 S 0.75385(5) 0.62595(4) 1.01542(3) 0.0577(3) Uani 1 1 d .
O002 O 0.48257(12) 0.64549(12) 0.65926(10) 0.0515(4) Uani 1 1 d .
H002 H 0.4973 0.6553 0.6035 0.077 Uiso 1 1 calc R
O3RT O 0.82282(19) 0.57501(15) 1.10587(11) 0.0796(5) Uani 1 1 d .
O5GO O 0.66481(18) 0.70583(16) 1.03085(13) 0.0767(5) Uani 1 1 d .
O11E O 0.47260(16) 0.30209(13) 0.52712(11) 0.0596(4) Uani 1 1 d .
N1DI N 0.8198(2) 0.00815(14) 0.69523(16) 0.0689(5) Uani 1 1 d .
C100 C 0.30694(18) 0.43165(15) 0.69576(13) 0.0438(4) Uani 1 1 d .
H20E H 0.2218 0.3782 0.7029 0.053 Uiso 1 1 calc R
N21E N 0.32157(15) 0.39789(13) 0.59104(11) 0.0447(4) Uani 1 1 d .
C101 C 0.15761(19) 0.61008(18) 0.44065(16) 0.0530(5) Uani 1 1 d .
C007 C 0.43777(19) 0.34389(15) 0.60119(14) 0.0460(4) Uani 1 1 d .
C009 C 0.24425(18) 0.44540(16) 0.50157(14) 0.0463(4) Uani 1 1 d .
C00 C 0.52523(19) 0.51561(15) 0.84779(12) 0.0450(4) Uani 1 1 d .
C010 C 0.1865(2) 0.38218(19) 0.39747(15) 0.0572(5) Uani 1 1 d .
H010 H 0.1941 0.3061 0.3840 0.069 Uiso 1 1 calc R
C011 C 0.9029(2) 0.69839(16) 0.98026(14) 0.0528(5) Uani 1 1 d .
C012 C 0.23408(17) 0.55885(16) 0.52479(13) 0.0461(4) Uani 1 1 d .
N11 N 0.66203(18) 0.51988(14) 0.91455(12) 0.0536(4) Uani 1 1 d .
C016 C 0.4973(2) 0.22210(17) 0.74671(16) 0.0584(5) Uani 1 1 d .
H01A H 0.3895 0.1849 0.7185 0.070 Uiso 1 1 calc R
H01B H 0.5339 0.2284 0.8246 0.070 Uiso 1 1 calc R
C018 C 0.1008(2) 0.5469(2) 0.33567(15) 0.0607(6) Uani 1 1 d .
H018 H 0.0509 0.5806 0.2790 0.073 Uiso 1 1 calc R
C019 C 1.0402(2) 0.66444(16) 1.00805(16) 0.0589(5) Uani 1 1 d .
H019 H 1.0516 0.6009 1.0411 0.071 Uiso 1 1 calc R
C022 C 0.1167(2) 0.4355(2) 0.31337(15) 0.0642(6) Uani 1 1 d .
H022 H 0.0808 0.3961 0.2423 0.077 Uiso 1 1 calc R
C023 C 0.5181(2) 0.34219(15) 0.71992(14) 0.0463(4) Uani 1 1 d .
H023 H 0.6273 0.3759 0.7405 0.056 Uiso 1 1 calc R
C024 C 0.4224(2) 0.59940(16) 0.83768(14) 0.0497(5) Uani 1 1 d .
H02A H 0.4788 0.6773 0.8441 0.060 Uiso 1 1 calc R
H02B H 0.3776 0.5985 0.8931 0.060 Uiso 1 1 calc R
C025 C 0.2786(2) 0.74268(18) 0.65646(17) 0.0601(5) Uani 1 1 d .
H02C H 0.1823 0.7295 0.6677 0.072 Uiso 1 1 calc R
H02D H 0.3552 0.7924 0.7209 0.072 Uiso 1 1 calc R
C026 C 0.9342(3) 0.0880(2) 0.7717(2) 0.0763(7) Uani 1 1 d .
H026 H 0.9263 0.1286 0.8325 0.092 Uiso 1 1 calc R
C027 C 0.1379(2) 0.73098(19) 0.46133(18) 0.0660(6) Uani 1 1 d .
H02E H 0.0405 0.7287 0.4697 0.079 Uiso 1 1 calc R
H02F H 0.1374 0.7666 0.3997 0.079 Uiso 1 1 calc R
C028 C 1.1589(3) 0.7258(2) 0.98612(18) 0.0676(6) Uani 1 1 d .
H028 H 1.2503 0.7023 1.0038 0.081 Uiso 1 1 calc R
C029 C 0.6001(3) 0.03936(19) 0.7461(2) 0.0757(6) Uani 1 1 d .
H02G H 0.5002 -0.0018 0.7411 0.091 Uiso 1 1 calc R
H02H H 0.6635 0.0621 0.8221 0.091 Uiso 1 1 calc R
C030 C 0.2642(2) 0.80292(19) 0.56166(19) 0.0658(6) Uani 1 1 d .
H03A H 0.3598 0.8156 0.5493 0.079 Uiso 1 1 calc R
H03B H 0.2424 0.8775 0.5776 0.079 Uiso 1 1 calc R
C031 C 0.5842(3) 0.1462(2) 0.6986(2) 0.0780(7) Uani 1 1 d .
H03C H 0.5305 0.1236 0.6211 0.094 Uiso 1 1 calc R
H03D H 0.6850 0.1919 0.7109 0.094 Uiso 1 1 calc R
C032 C 1.0074(4) 0.8524(2) 0.9100(2) 0.0867(8) Uani 1 1 d .
H032 H 0.9958 0.9158 0.8767 0.104 Uiso 1 1 calc R
C033 C 0.8862(3) 0.7914(2) 0.9298(2) 0.0757(7) Uani 1 1 d .
H033 H 0.7934 0.8129 0.9092 0.091 Uiso 1 1 calc R
C034 C 1.0257(4) 0.0278(3) 0.6520(3) 0.0960(9) Uani 1 1 d .
H034 H 1.0926 0.0201 0.6160 0.115 Uiso 1 1 calc R
C035 C 1.0600(4) 0.1005(3) 0.7477(3) 0.0922(8) Uani 1 1 d .
H035 H 1.1541 0.1497 0.7886 0.111 Uiso 1 1 calc R
C036 C 1.1464(3) 0.8214(2) 0.93860(19) 0.0749(7) Uani 1 1 d .
C037 C 0.6689(3) -0.0414(2) 0.6915(3) 0.0897(8) Uani 1 1 d .
H03E H 0.6726 -0.1087 0.7254 0.108 Uiso 1 1 calc R
H03F H 0.6023 -0.0675 0.6165 0.108 Uiso 1 1 calc R
C038 C 0.8796(4) -0.0309(2) 0.6183(2) 0.0881(8) Uani 1 1 d .
H038 H 0.8279 -0.0868 0.5560 0.106 Uiso 1 1 calc R
C3NR C 0.29793(18) 0.55632(15) 0.72402(13) 0.0445(4) Uani 1 1 d .
H3NR H 0.1979 0.5576 0.7285 0.053 Uiso 1 1 calc R
C3QQ C 0.32271(18) 0.62704(15) 0.63993(13) 0.0450(4) Uani 1 1 d .
N10 N 0.45145(15) 0.42122(12) 0.77099(10) 0.0430(4) Uani 1 1 d .
C102 C 1.2790(4) 0.8956(3) 0.9204(3) 0.1116(11) Uani 1 1 d .
H10A H 1.3713 0.8728 0.9567 0.167 Uiso 1 1 calc R
H10B H 1.2891 0.9752 0.9485 0.167 Uiso 1 1 calc R
H10C H 1.2605 0.8858 0.8444 0.167 Uiso 1 1 calc R

loop_
_atom_site_aniso_label
_atom_site_aniso_U_11
_atom_site_aniso_U_22
_atom_site_aniso_U_33
_atom_site_aniso_U_23
_atom_site_aniso_U_13
_atom_site_aniso_U_12
S001 0.0553(4) 0.0730(4) 0.0313(4) 0.0049(3) 0.0057(3) 0.0039(3)
O002 0.0366(7) 0.0759(9) 0.0376(7) 0.0121(6) 0.0118(5) 0.0041(6)
O3RT 0.0743(10) 0.1036(12) 0.0352(8) 0.0222(8) -0.0020(7) -0.0064(8)
O5GO 0.0674(9) 0.0960(12) 0.0512(9) -0.0151(8) 0.0165(7) 0.0084(8)
O11E 0.0695(9) 0.0740(9) 0.0436(7) 0.0120(6) 0.0254(6) 0.0270(7)
N1DI 0.0758(12) 0.0515(9) 0.0666(11) -0.0012(8) 0.0106(9) 0.0203(8)
C100 0.0364(8) 0.0605(10) 0.0330(9) 0.0107(7) 0.0117(7) 0.0078(7)
N21E 0.0410(8) 0.0590(8) 0.0307(8) 0.0069(6) 0.0101(6) 0.0098(6)
C101 0.0358(9) 0.0746(12) 0.0464(10) 0.0192(8) 0.0103(7) 0.0109(8)
C007 0.0434(9) 0.0540(9) 0.0385(9) 0.0087(7) 0.0147(7) 0.0067(7)
C009 0.0333(8) 0.0644(11) 0.0351(9) 0.0087(7) 0.0078(6) 0.0051(7)
C00 0.0467(10) 0.0569(10) 0.0295(8) 0.0101(7) 0.0138(7) 0.0057(8)
C010 0.0490(10) 0.0747(12) 0.0383(10) 0.0044(8) 0.0087(8) 0.0083(9)
C011 0.0551(10) 0.0558(10) 0.0344(9) 0.0039(7) 0.0045(7) 0.0059(8)
C012 0.0304(8) 0.0661(11) 0.0369(9) 0.0121(8) 0.0077(6) 0.0060(7)
N11 0.0478(9) 0.0656(10) 0.0374(8) 0.0102(7) 0.0041(6) 0.0096(7)
C016 0.0638(12) 0.0593(11) 0.0474(10) 0.0144(8) 0.0140(9) 0.0112(9)
C018 0.0405(9) 0.0918(15) 0.0412(10) 0.0229(10) 0.0025(8) 0.0108(9)
C019 0.0597(11) 0.0507(10) 0.0534(11) 0.0012(8) 0.0076(9) 0.0110(8)
C022 0.0479(10) 0.0951(16) 0.0333(10) 0.0074(9) 0.0010(8) 0.0051(10)
C023 0.0419(9) 0.0539(10) 0.0389(9) 0.0072(7) 0.0115(7) 0.0078(7)
C024 0.0524(10) 0.0630(11) 0.0334(9) 0.0063(7) 0.0159(7) 0.0133(8)
C025 0.0622(12) 0.0657(12) 0.0535(12) 0.0136(9) 0.0183(9) 0.0204(9)
C026 0.0759(15) 0.0630(13) 0.0753(15) 0.0052(11) 0.0100(12) 0.0177(11)
C027 0.0555(11) 0.0828(14) 0.0623(13) 0.0311(11) 0.0139(10) 0.0251(10)
C028 0.0616(12) 0.0731(14) 0.0581(13) -0.0061(10) 0.0159(10) 0.0137(10)
C029 0.0860(15) 0.0595(12) 0.0734(15) 0.0159(10) 0.0211(12) 0.0096(11)
C030 0.0649(12) 0.0636(12) 0.0683(14) 0.0211(10) 0.0176(10) 0.0199(10)
C031 0.0983(18) 0.0697(14) 0.0782(16) 0.0212(12) 0.0421(14) 0.0250(13)
C032 0.103(2) 0.0817(16) 0.0835(18) 0.0387(14) 0.0377(15) 0.0183(14)
C033 0.0696(14) 0.0867(15) 0.0760(15) 0.0399(13) 0.0198(11) 0.0272(12)
C034 0.105(2) 0.0896(18) 0.100(2) 0.0119(17) 0.0430(18) 0.0313(17)
C035 0.0917(19) 0.0868(17) 0.091(2) 0.0156(15) 0.0217(15) 0.0250(14)
C036 0.0790(15) 0.0798(15) 0.0556(13) -0.0022(11) 0.0294(11) -0.0075(12)
C037 0.0913(19) 0.0642(14) 0.0958(19) 0.0052(13) 0.0164(14) 0.0133(13)
C038 0.112(2) 0.0745(15) 0.0678(16) -0.0001(12) 0.0205(15) 0.0281(15)
C3NR 0.0383(8) 0.0607(10) 0.0369(9) 0.0087(7) 0.0159(7) 0.0132(7)
C3QQ 0.0361(8) 0.0577(10) 0.0374(9) 0.0082(7) 0.0094(7) 0.0091(7)
N10 0.0396(7) 0.0545(8) 0.0313(7) 0.0086(6) 0.0093(6) 0.0080(6)
C102 0.111(2) 0.118(2) 0.101(2) 0.0001(18) 0.062(2) -0.0164(19)

loop_
_atom_type_symbol
_atom_type_description
_atom_type_scat_dispersion_real
_atom_type_scat_dispersion_imag
_atom_type_scat_source
C C 0.0033 0.0016 'International Tables Vol C Tables 4.2.6.8 and 6.1.1.4'
H H 0.0000 0.0000 'International Tables Vol C Tables 4.2.6.8 and 6.1.1.4'
N N 0.0061 0.0033 'International Tables Vol C Tables 4.2.6.8 and 6.1.1.4'
O O 0.0106 0.0060 'International Tables Vol C Tables 4.2.6.8 and 6.1.1.4'
S S 0.1246 0.1234 'International Tables Vol C Tables 4.2.6.8 and 6.1.1.4'

loop_
_geom_angle_atom_site_label_1
_geom_angle_atom_site_label_2
_geom_angle_atom_site_label_3
_geom_angle
O5GO S001 O3RT 116.88(11)
O5GO S001 N11 113.75(9)
O3RT S001 N11 106.17(9)
O5GO S001 C011 108.20(10)
O3RT S001 C011 106.78(10)
N11 S001 C011 104.12(9)
C3QQ O002 H002 109.5
C026 N1DI C038 106.4(2)
C026 N1DI C037 130.2(2)
C038 N1DI C037 123.2(2)
N10 C100 N21E 101.88(12)
N10 C100 C3NR 106.04(13)
N21E C100 C3NR 116.15(14)
N10 C100 H20E 110.8
N21E C100 H20E 110.8
C3NR C100 H20E 110.8
C007 N21E C009 127.47(14)
C007 N21E C100 111.56(13)
C009 N21E C100 119.19(13)
C018 C101 C012 118.46(19)
C018 C101 C027 120.08(17)
C012 C101 C027 121.46(18)
O11E C007 N21E 126.03(16)
O11E C007 C023 124.90(15)
N21E C007 C023 109.06(14)
C010 C009 C012 122.47(17)
C010 C009 N21E 121.30(17)
C012 C009 N21E 116.21(15)
N11 C00 N10 119.01(17)
N11 C00 C024 132.53(17)
N10 C00 C024 108.46(15)
C009 C010 C022 118.2(2)
C009 C010 H010 120.9
C022 C010 H010 120.9
C033 C011 C019 120.04(19)
C033 C011 S001 120.25(16)
C019 C011 S001 119.65(15)
C009 C012 C101 119.04(16)
C009 C012 C3QQ 118.23(15)
C101 C012 C3QQ 122.37(17)
C00 N11 S001 122.22(14)
C023 C016 C031 112.08(18)
C023 C016 H01A 109.2
C031 C016 H01A 109.2
C023 C016 H01B 109.2
C031 C016 H01B 109.2
H01A C016 H01B 107.9
C022 C018 C101 121.80(17)
C022 C018 H018 119.1
C101 C018 H018 119.1
C028 C019 C011 119.2(2)
C028 C019 H019 120.4
C011 C019 H019 120.4
C018 C022 C010 119.91(18)
C018 C022 H022 120.0
C010 C022 H022 120.0
N10 C023 C016 114.84(15)
N10 C023 C007 101.19(13)
C016 C023 C007 113.49(15)
N10 C023 H023 109.0
C016 C023 H023 109.0
C007 C023 H023 109.0
C00 C024 C3NR 104.82(14)
C00 C024 H02A 110.8
C3NR C024 H02A 110.8
C00 C024 H02B 110.8
C3NR C024 H02B 110.8
H02A C024 H02B 108.9
C030 C025 C3QQ 112.56(17)
C030 C025 H02C 109.1
C3QQ C025 H02C 109.1
C030 C025 H02D 109.1
C3QQ C025 H02D 109.1
H02C C025 H02D 107.8
C035 C026 N1DI 110.3(3)
C035 C026 H026 124.9
N1DI C026 H026 124.9
C101 C027 C030 111.47(15)
C101 C027 H02E 109.3
C030 C027 H02E 109.3
C101 C027 H02F 109.3
C030 C027 H02F 109.3
H02E C027 H02F 108.0
C019 C028 C036 121.8(2)
C019 C028 H028 119.1
C036 C028 H028 119.1
C031 C029 C037 113.8(2)
C031 C029 H02G 108.8
C037 C029 H02G 108.8
C031 C029 H02H 108.8
C037 C029 H02H 108.8
H02G C029 H02H 107.7
C025 C030 C027 110.34(18)
C025 C030 H03A 109.6
C027 C030 H03A 109.6
C025 C030 H03B 109.6
C027 C030 H03B 109.6
H03A C030 H03B 108.1
C029 C031 C016 113.4(2)
C029 C031 H03C 108.9
C016 C031 H03C 108.9
C029 C031 H03D 108.9
C016 C031 H03D 108.9
H03C C031 H03D 107.7
C033 C032 C036 121.4(2)
C033 C032 H032 119.3
C036 C032 H032 119.3
C011 C033 C032 119.6(2)
C011 C033 H033 120.2
C032 C033 H033 120.2
C038 C034 C035 109.1(3)
C038 C034 H034 125.5
C035 C034 H034 125.5
C026 C035 C034 107.4(3)
C026 C035 H035 126.3
C034 C035 H035 126.3
C028 C036 C032 117.9(2)
C028 C036 C102 122.9(3)
C032 C036 C102 119.2(3)
N1DI C037 C029 114.7(2)
N1DI C037 H03E 108.6
C029 C037 H03E 108.6
N1DI C037 H03F 108.6
C029 C037 H03F 108.6
H03E C037 H03F 107.6
C034 C038 N1DI 106.9(2)
C034 C038 H038 126.6
N1DI C038 H038 126.6
C100 C3NR C3QQ 111.79(13)
C100 C3NR C024 103.31(13)
C3QQ C3NR C024 113.48(14)
C100 C3NR H3NR 109.4
C3QQ C3NR H3NR 109.4
C024 C3NR H3NR 109.4
O002 C3QQ C012 108.58(13)
O002 C3QQ C025 110.38(15)
C012 C3QQ C025 111.30(14)
O002 C3QQ C3NR 104.98(12)
C012 C3QQ C3NR 111.06(14)
C025 C3QQ C3NR 110.34(14)
C00 N10 C100 113.58(14)
C00 N10 C023 127.47(14)
C100 N10 C023 111.12(13)
C036 C102 H10A 109.5
C036 C102 H10B 109.5
H10A C102 H10B 109.5
C036 C102 H10C 109.5
H10A C102 H10C 109.5
H10B C102 H10C 109.5

loop_
_geom_bond_atom_site_label_1
_geom_bond_atom_site_label_2
_geom_bond_distance
S001 O5GO 1.4307(18)
S001 O3RT 1.4338(15)
S001 N11 1.6200(17)
S001 C011 1.761(2)
O002 C3QQ 1.433(2)
O002 H002 0.8200
O11E C007 1.226(2)
N1DI C026 1.347(3)
N1DI C038 1.405(3)
N1DI C037 1.440(4)
C100 N10 1.451(2)
C100 N21E 1.469(2)
C100 C3NR 1.524(2)
C100 H20E 0.9800
N21E C007 1.360(2)
N21E C009 1.422(2)
C101 C018 1.392(3)
C101 C012 1.397(2)
C101 C027 1.501(3)
C007 C023 1.520(2)
C009 C010 1.382(3)
C009 C012 1.388(3)
C00 N11 1.304(2)
C00 N10 1.341(2)
C00 C024 1.514(3)
C010 C022 1.392(3)
C010 H010 0.9300
C011 C033 1.375(3)
C011 C019 1.388(3)
C012 C3QQ 1.533(2)
C016 C023 1.519(3)
C016 C031 1.556(3)
C016 H01A 0.9700
C016 H01B 0.9700
C018 C022 1.381(3)
C018 H018 0.9300
C019 C028 1.374(3)
C019 H019 0.9300
C022 H022 0.9300
C023 N10 1.457(2)
C023 H023 0.9800
C024 C3NR 1.546(2)
C024 H02A 0.9700
C024 H02B 0.9700
C025 C030 1.509(3)
C025 C3QQ 1.533(3)
C025 H02C 0.9700
C025 H02D 0.9700
C026 C035 1.332(4)
C026 H026 0.9300
C027 C030 1.512(3)
C027 H02E 0.9700
C027 H02F 0.9700
C028 C036 1.378(4)
C028 H028 0.9300
C029 C031 1.504(3)
C029 C037 1.512(4)
C029 H02G 0.9700
C029 H02H 0.9700
C030 H03A 0.9700
C030 H03B 0.9700
C031 H03C 0.9700
C031 H03D 0.9700
C032 C033 1.375(4)
C032 C036 1.387(4)
C032 H032 0.9300
C033 H033 0.9300
C034 C038 1.344(4)
C034 C035 1.365(4)
C034 H034 0.9300
C035 H035 0.9300
C036 C102 1.520(4)
C037 H03E 0.9700
C037 H03F 0.9700
C038 H038 0.9300
C3NR C3QQ 1.537(2)
C3NR H3NR 0.9800
C102 H10A 0.9600
C102 H10B 0.9600
C102 H10C 0.9600
